data_4079327
loop_
_publ_author_name
'Buil, Mar\'ia L.'
'Cadierno, Victorio'
'Esteruelas, Miguel A.'
'Gimeno, Jos\'e'
'Herrero, Juana'
'Izquierdo, Susana'
'O\~nate, Enrique'

_publ_section_title
;
 Selective Hydration of Nitriles to Amides Promoted by an Os--NHC
 Catalyst: Formation and X-ray Characterization of \k2-Amidate
 Intermediates
;
_journal_issue 19
_journal_name_full Organometallics
_journal_page_first 6861
_journal_paper_doi 10.1021/om3006799
_journal_volume 31
_journal_year 2012
_chemical_formula_sum 'C45 H56 F3 N3 O4 Os S'
_chemical_formula_weight 982.19
_chemical_name_systematic
; 
 ? 
;
_space_group_IT_number 14
_symmetry_cell_setting monoclinic
_symmetry_space_group_name_Hall '-P 2yn'
_symmetry_space_group_name_H-M 'P 1 21/n 1'
_atom_sites_solution_hydrogens geom
_atom_sites_solution_primary direct
_atom_sites_solution_secondary difmap
_audit_creation_method SHELXL-97
_cell_angle_alpha 90.00
_cell_angle_beta 93.0490(10)
_cell_angle_gamma 90.00
_cell_formula_units_Z 4
_cell_length_a 12.0160(7)
_cell_length_b 26.7052(16)
_cell_length_c 13.3195(8)
_cell_measurement_reflns_used 9963
_cell_measurement_temperature 110(2)
_cell_measurement_theta_max 26
_cell_measurement_theta_min 2
_cell_volume 4268.0(4)
_computing_cell_refinement 'SAINT+ v. 7.56a (Bruker AXS, 2008)'
_computing_data_collection 'apex2 v. 7.0 (Bruker AXS, 2009)'
_computing_data_reduction 'SAINT+ v. 7.56a (Bruker AXS, 2008)'
_computing_molecular_graphics 'XP, SHELXTL v. 6.14 (Bruker, 2000)'
_computing_publication_material 'XCIF, SHELXTL v. 6.14 (Bruker, 2000)'
_computing_structure_refinement 'SHELXL-97 (Sheldrick, 1997)'
_computing_structure_solution 'SHELXS-97 (Sheldrick, 1990)'
_diffrn_ambient_temperature 110(2)
_diffrn_detector_area_resol_mean 8.26
_diffrn_measured_fraction_theta_full 0.997
_diffrn_measured_fraction_theta_max 0.939
_diffrn_measurement_device_type 'Bruker SMART APEX CCD system'
_diffrn_measurement_method '\w rotations with narrow frames'
_diffrn_radiation_monochromator graphite
_diffrn_radiation_source 'normal-focus sealed tube'
_diffrn_radiation_type MoK\a
_diffrn_radiation_wavelength 0.71073
_diffrn_reflns_av_R_equivalents 0.0464
_diffrn_reflns_av_sigmaI/netI 0.0384
_diffrn_reflns_limit_h_max 15
_diffrn_reflns_limit_h_min -16
_diffrn_reflns_limit_k_max 35
_diffrn_reflns_limit_k_min -35
_diffrn_reflns_limit_l_max 17
_diffrn_reflns_limit_l_min -17
_diffrn_reflns_number 51865
_diffrn_reflns_theta_full 27.50
_diffrn_reflns_theta_max 28.66
_diffrn_reflns_theta_min 1.53
_diffrn_standards_decay_% 0
_exptl_absorpt_coefficient_mu 3.095
_exptl_absorpt_correction_T_max 0.862
_exptl_absorpt_correction_T_min 0.625
_exptl_absorpt_correction_type multi-scan
_exptl_absorpt_process_details
;
 Absorption correction performed with SADABS program. This is based on the
method of Blessing: Blessing, R. H., Acta Crystallogr., Sect. A 1995, 51, 33.
;
_exptl_crystal_colour yellow
_exptl_crystal_density_diffrn 1.529
_exptl_crystal_density_method 'not measured'
_exptl_crystal_description 'irregular block'
_exptl_crystal_F_000 1992
_exptl_crystal_size_max 0.20
_exptl_crystal_size_mid 0.08
_exptl_crystal_size_min 0.04
_refine_diff_density_max 1.115
_refine_diff_density_min -0.626
_refine_diff_density_rms 0.098
_refine_ls_extinction_method none
_refine_ls_goodness_of_fit_ref 0.974
_refine_ls_hydrogen_treatment mixed
_refine_ls_matrix_type full
_refine_ls_number_parameters 529
_refine_ls_number_reflns 10306
_refine_ls_number_restraints 0
_refine_ls_restrained_S_all 0.974
_refine_ls_R_factor_all 0.0417
_refine_ls_R_factor_gt 0.0272
_refine_ls_shift/su_max 0.002
_refine_ls_shift/su_mean 0.000
_refine_ls_structure_factor_coef Fsqd
_refine_ls_weighting_details 'calc w=1/[\s^2^(Fo^2^)+(0.0334P)^2^+2.1999P] where P=(Fo^2^+2Fc^2^)/3'
_refine_ls_weighting_scheme calc
_refine_ls_wR_factor_gt 0.0596
_refine_ls_wR_factor_ref 0.0652
_reflns_number_gt 8312
_reflns_number_total 10306
_reflns_threshold_expression >2sigma(I)
_cod_data_source_file om3006799_si_002.cif
_cod_data_source_block enrique65as
_cod_original_sg_symbol_H-M P21/n
_cod_database_code 4079327

loop_
_symmetry_equiv_pos_as_xyz
'x, y, z'
'-x+1/2, y+1/2, -z+1/2'
'-x, -y, -z'
'x-1/2, -y-1/2, z-1/2'

loop_
_atom_site_label
_atom_site_type_symbol
_atom_site_fract_x
_atom_site_fract_y
_atom_site_fract_z
_atom_site_U_iso_or_equiv
_atom_site_adp_type
_atom_site_occupancy
_atom_site_symmetry_multiplicity
_atom_site_calc_flag
_atom_site_refinement_flags
Os Os 0.700324(9) 0.175505(4) 0.768139(8) 0.01724(4) Uani 1 1 d .
S1 S 0.70444(6) 0.37472(3) 0.90658(6) 0.02407(16) Uani 1 1 d .
F1 F 0.63882(17) 0.31854(8) 1.05333(17) 0.0433(5) Uani 1 1 d .
F2 F 0.58380(16) 0.39501(8) 1.06056(15) 0.0401(5) Uani 1 1 d .
F3 F 0.75464(16) 0.37612(9) 1.10123(14) 0.0431(5) Uani 1 1 d .
N1 N 0.7300(2) 0.18156(10) 0.92487(19) 0.0230(5) Uani 1 1 d .
H1 H 0.776(3) 0.1943(13) 0.967(3) 0.031(10) Uiso 1 1 d .
N2 N 0.8678(2) 0.08675(8) 0.82490(17) 0.0182(5) Uani 1 1 d .
N3 N 0.76559(19) 0.06936(8) 0.69216(17) 0.0166(5) Uani 1 1 d .
O1 O 0.58086(16) 0.14603(7) 0.86680(15) 0.0219(4) Uani 1 1 d .
O2 O 0.60301(19) 0.36107(9) 0.85128(17) 0.0356(6) Uani 1 1 d .
O3 O 0.73398(18) 0.42685(8) 0.90246(17) 0.0316(5) Uani 1 1 d .
O4 O 0.79574(19) 0.34010(9) 0.89738(18) 0.0326(5) Uani 1 1 d .
C1 C 0.6348(3) 0.16252(10) 0.9457(2) 0.0216(6) Uani 1 1 d .
C2 C 0.5826(3) 0.15978(11) 1.0446(2) 0.0251(7) Uani 1 1 d .
C3 C 0.6451(3) 0.16689(11) 1.1352(2) 0.0290(7) Uani 1 1 d .
H3 H 0.7224 0.1743 1.1350 0.035 Uiso 1 1 calc R
C4 C 0.5933(3) 0.16304(12) 1.2249(3) 0.0334(8) Uani 1 1 d .
H4 H 0.6354 0.1683 1.2864 0.040 Uiso 1 1 calc R
C5 C 0.4817(3) 0.15176(12) 1.2268(3) 0.0356(8) Uani 1 1 d .
H5 H 0.4473 0.1492 1.2892 0.043 Uiso 1 1 calc R
C6 C 0.4196(3) 0.14419(13) 1.1373(3) 0.0357(8) Uani 1 1 d .
H6 H 0.3427 0.1361 1.1385 0.043 Uiso 1 1 calc R
C7 C 0.4691(3) 0.14832(12) 1.0459(2) 0.0295(7) Uani 1 1 d .
H7 H 0.4263 0.1434 0.9847 0.035 Uiso 1 1 calc R
C8 C 0.7811(2) 0.10559(10) 0.7655(2) 0.0169(6) Uani 1 1 d .
C9 C 0.9048(2) 0.04117(11) 0.7877(2) 0.0213(6) Uani 1 1 d .
H9 H 0.9646 0.0215 0.8156 0.026 Uiso 1 1 calc R
C10 C 0.8408(2) 0.03029(11) 0.7059(2) 0.0198(6) Uani 1 1 d .
H10 H 0.8458 0.0014 0.6648 0.024 Uiso 1 1 calc R
C11 C 0.9021(2) 0.09972(11) 0.9283(2) 0.0205(6) Uani 1 1 d .
C12 C 0.8565(2) 0.07083(11) 1.0038(2) 0.0222(6) Uani 1 1 d .
C13 C 0.7723(2) 0.02870(11) 0.9822(2) 0.0242(6) Uani 1 1 d .
H13 H 0.7533 0.0284 0.9082 0.029 Uiso 1 1 calc R
C14 C 0.6642(3) 0.03590(13) 1.0357(3) 0.0350(8) Uani 1 1 d .
H14A H 0.6814 0.0407 1.1078 0.052 Uiso 1 1 calc R
H14B H 0.6169 0.0062 1.0254 0.052 Uiso 1 1 calc R
H14C H 0.6247 0.0654 1.0082 0.052 Uiso 1 1 calc R
C15 C 0.8232(3) -0.02227(13) 1.0109(3) 0.0370(8) Uani 1 1 d .
H15A H 0.8916 -0.0273 0.9751 0.056 Uiso 1 1 calc R
H15B H 0.7698 -0.0489 0.9923 0.056 Uiso 1 1 calc R
H15C H 0.8408 -0.0233 1.0835 0.056 Uiso 1 1 calc R
C16 C 0.8947(3) 0.08018(12) 1.1031(2) 0.0277(7) Uani 1 1 d .
H16 H 0.8645 0.0617 1.1561 0.033 Uiso 1 1 calc R
C17 C 0.9755(3) 0.11582(12) 1.1253(2) 0.0308(7) Uani 1 1 d .
H17 H 1.0006 0.1215 1.1932 0.037 Uiso 1 1 calc R
C18 C 1.0198(3) 0.14329(12) 1.0489(2) 0.0278(7) Uani 1 1 d .
H18 H 1.0759 0.1675 1.0651 0.033 Uiso 1 1 calc R
C19 C 0.9838(2) 0.13620(11) 0.9480(2) 0.0224(6) Uani 1 1 d .
C20 C 1.0350(3) 0.16559(12) 0.8654(2) 0.0289(7) Uani 1 1 d .
H20 H 0.9834 0.1631 0.8042 0.035 Uiso 1 1 calc R
C21 C 1.0490(4) 0.22107(13) 0.8911(3) 0.0461(10) Uani 1 1 d .
H21A H 0.9768 0.2351 0.9073 0.069 Uiso 1 1 calc R
H21B H 1.0771 0.2389 0.8333 0.069 Uiso 1 1 calc R
H21C H 1.1020 0.2248 0.9491 0.069 Uiso 1 1 calc R
C22 C 1.1466(3) 0.14324(16) 0.8391(3) 0.0497(10) Uani 1 1 d .
H22A H 1.1985 0.1444 0.8984 0.075 Uiso 1 1 calc R
H22B H 1.1772 0.1626 0.7845 0.075 Uiso 1 1 calc R
H22C H 1.1357 0.1084 0.8177 0.075 Uiso 1 1 calc R
C23 C 0.6754(2) 0.06701(10) 0.6151(2) 0.0179(6) Uani 1 1 d .
C24 C 0.5666(2) 0.05807(10) 0.6457(2) 0.0197(6) Uani 1 1 d .
C25 C 0.5439(2) 0.04592(10) 0.7541(2) 0.0208(6) Uani 1 1 d .
H25 H 0.5983 0.0652 0.7985 0.025 Uiso 1 1 calc R
C26 C 0.4262(3) 0.06051(12) 0.7824(2) 0.0265(7) Uani 1 1 d .
H26A H 0.4110 0.0952 0.7620 0.040 Uiso 1 1 calc R
H26B H 0.4208 0.0574 0.8553 0.040 Uiso 1 1 calc R
H26C H 0.3717 0.0383 0.7481 0.040 Uiso 1 1 calc R
C27 C 0.5634(3) -0.01056(11) 0.7749(2) 0.0262(7) Uani 1 1 d .
H27A H 0.5054 -0.0301 0.7384 0.039 Uiso 1 1 calc R
H27B H 0.5605 -0.0170 0.8472 0.039 Uiso 1 1 calc R
H27C H 0.6367 -0.0203 0.7524 0.039 Uiso 1 1 calc R
C28 C 0.4807(2) 0.05853(11) 0.5711(2) 0.0225(6) Uani 1 1 d .
H28 H 0.4062 0.0533 0.5891 0.027 Uiso 1 1 calc R
C29 C 0.5020(2) 0.06649(11) 0.4718(2) 0.0247(7) Uani 1 1 d .
H29 H 0.4419 0.0683 0.4226 0.030 Uiso 1 1 calc R
C30 C 0.6103(2) 0.07192(11) 0.4432(2) 0.0229(6) Uani 1 1 d .
H30 H 0.6239 0.0757 0.3740 0.027 Uiso 1 1 calc R
C31 C 0.7006(2) 0.07191(10) 0.5144(2) 0.0187(6) Uani 1 1 d .
C32 C 0.8189(2) 0.07542(11) 0.4790(2) 0.0220(6) Uani 1 1 d .
H32 H 0.8698 0.0843 0.5381 0.026 Uiso 1 1 calc R
C33 C 0.8326(3) 0.11499(12) 0.3968(2) 0.0283(7) Uani 1 1 d .
H33A H 0.7924 0.1042 0.3346 0.042 Uiso 1 1 calc R
H33B H 0.9119 0.1190 0.3847 0.042 Uiso 1 1 calc R
H33C H 0.8023 0.1470 0.4186 0.042 Uiso 1 1 calc R
C34 C 0.8556(3) 0.02446(13) 0.4383(2) 0.0311(7) Uani 1 1 d .
H34A H 0.8503 -0.0011 0.4907 0.047 Uiso 1 1 calc R
H34B H 0.9329 0.0267 0.4186 0.047 Uiso 1 1 calc R
H34C H 0.8072 0.0152 0.3797 0.047 Uiso 1 1 calc R
C35 C 0.5641(3) 0.22188(11) 0.6981(2) 0.0244(6) Uani 1 1 d .
C36 C 0.6426(3) 0.25424(11) 0.7469(2) 0.0234(6) Uani 1 1 d .
H36 H 0.6182 0.2791 0.7918 0.028 Uiso 1 1 calc R
C37 C 0.7574(3) 0.24993(11) 0.7293(2) 0.0235(6) Uani 1 1 d .
H37 H 0.8095 0.2700 0.7675 0.028 Uiso 1 1 calc R
C38 C 0.7967(3) 0.21660(11) 0.6566(2) 0.0243(6) Uani 1 1 d .
C39 C 0.9169(3) 0.21486(13) 0.6295(3) 0.0327(8) Uani 1 1 d .
H39A H 0.9386 0.1801 0.6180 0.049 Uiso 1 1 calc R
H39B H 0.9642 0.2290 0.6847 0.049 Uiso 1 1 calc R
H39C H 0.9259 0.2344 0.5682 0.049 Uiso 1 1 calc R
C40 C 0.7169(3) 0.18511(11) 0.6070(2) 0.0248(7) Uani 1 1 d .
H40 H 0.7410 0.1620 0.5584 0.030 Uiso 1 1 calc R
C41 C 0.6032(3) 0.18666(11) 0.6265(2) 0.0255(7) Uani 1 1 d .
H41 H 0.5523 0.1644 0.5925 0.031 Uiso 1 1 calc R
C42 C 0.4422(3) 0.22020(12) 0.7209(3) 0.0315(8) Uani 1 1 d .
H42 H 0.4220 0.1844 0.7321 0.038 Uiso 1 1 calc R
C43 C 0.4156(3) 0.24941(14) 0.8145(3) 0.0428(9) Uani 1 1 d .
H43A H 0.4625 0.2373 0.8719 0.064 Uiso 1 1 calc R
H43B H 0.3369 0.2447 0.8282 0.064 Uiso 1 1 calc R
H43C H 0.4301 0.2851 0.8039 0.064 Uiso 1 1 calc R
C44 C 0.3726(3) 0.23891(14) 0.6278(3) 0.0435(10) Uani 1 1 d .
H44A H 0.3924 0.2737 0.6139 0.065 Uiso 1 1 calc R
H44B H 0.2932 0.2369 0.6407 0.065 Uiso 1 1 calc R
H44C H 0.3881 0.2180 0.5697 0.065 Uiso 1 1 calc R
C45 C 0.6691(3) 0.36597(13) 1.0369(2) 0.0285(7) Uani 1 1 d .

loop_
_atom_site_aniso_label
_atom_site_aniso_U_11
_atom_site_aniso_U_22
_atom_site_aniso_U_33
_atom_site_aniso_U_23
_atom_site_aniso_U_13
_atom_site_aniso_U_12
Os 0.01866(6) 0.01510(6) 0.01810(6) -0.00047(4) 0.00226(4) 0.00122(5)
S1 0.0229(4) 0.0238(4) 0.0254(4) -0.0020(3) 0.0006(3) 0.0010(3)
F1 0.0318(11) 0.0390(12) 0.0596(14) 0.0188(10) 0.0082(10) -0.0047(9)
F2 0.0332(11) 0.0456(12) 0.0428(12) -0.0036(9) 0.0126(9) 0.0065(9)
F3 0.0324(11) 0.0668(15) 0.0293(11) 0.0040(10) -0.0047(9) -0.0100(10)
N1 0.0239(14) 0.0249(14) 0.0199(13) -0.0032(10) -0.0014(11) 0.0018(11)
N2 0.0215(13) 0.0158(12) 0.0174(12) -0.0013(9) 0.0006(10) -0.0004(10)
N3 0.0177(12) 0.0144(11) 0.0179(12) 0.0016(9) 0.0010(9) 0.0010(9)
O1 0.0217(11) 0.0214(11) 0.0231(11) -0.0009(8) 0.0047(8) -0.0011(8)
O2 0.0295(13) 0.0400(14) 0.0362(13) -0.0097(11) -0.0076(10) 0.0027(11)
O3 0.0327(13) 0.0227(12) 0.0393(13) 0.0052(10) 0.0014(10) -0.0008(10)
O4 0.0277(12) 0.0312(12) 0.0394(14) -0.0029(10) 0.0067(10) 0.0046(10)
C1 0.0265(16) 0.0161(14) 0.0224(15) 0.0012(11) 0.0029(12) 0.0043(12)
C2 0.0311(17) 0.0201(15) 0.0247(16) 0.0005(12) 0.0085(13) 0.0027(13)
C3 0.0340(18) 0.0235(17) 0.0296(17) -0.0007(13) 0.0023(14) 0.0033(13)
C4 0.050(2) 0.0269(17) 0.0236(17) -0.0009(13) 0.0064(15) 0.0086(15)
C5 0.050(2) 0.0278(18) 0.0311(18) 0.0073(14) 0.0199(16) 0.0140(16)
C6 0.0317(19) 0.0298(19) 0.047(2) 0.0012(15) 0.0192(16) 0.0045(15)
C7 0.0318(18) 0.0284(18) 0.0290(17) -0.0012(13) 0.0073(14) 0.0036(14)
C8 0.0150(13) 0.0174(14) 0.0185(13) 0.0020(11) 0.0036(11) -0.0038(11)
C9 0.0212(15) 0.0198(15) 0.0227(15) -0.0008(11) 0.0012(12) 0.0048(12)
C10 0.0207(14) 0.0167(14) 0.0222(14) -0.0017(11) 0.0028(11) 0.0028(12)
C11 0.0221(15) 0.0213(15) 0.0177(14) -0.0012(11) -0.0034(11) 0.0050(12)
C12 0.0190(15) 0.0259(16) 0.0216(15) 0.0014(12) 0.0005(12) 0.0059(12)
C13 0.0244(16) 0.0247(16) 0.0237(15) 0.0034(12) 0.0029(12) 0.0017(13)
C14 0.0340(19) 0.0274(18) 0.045(2) 0.0041(15) 0.0118(16) -0.0020(15)
C15 0.0339(19) 0.0253(18) 0.052(2) 0.0041(16) 0.0002(16) 0.0050(15)
C16 0.0314(18) 0.0304(18) 0.0214(16) 0.0031(13) 0.0043(13) 0.0070(14)
C17 0.0369(19) 0.0364(19) 0.0183(15) -0.0064(13) -0.0059(13) 0.0084(15)
C18 0.0291(17) 0.0277(17) 0.0258(16) -0.0051(13) -0.0056(13) 0.0015(13)
C19 0.0244(16) 0.0197(15) 0.0230(15) -0.0004(11) 0.0005(12) 0.0030(12)
C20 0.0305(18) 0.0274(17) 0.0279(17) 0.0030(13) -0.0064(14) -0.0064(13)
C21 0.067(3) 0.0281(19) 0.043(2) 0.0018(16) 0.003(2) -0.0129(19)
C22 0.056(3) 0.049(2) 0.046(2) 0.0080(19) 0.022(2) 0.000(2)
C23 0.0177(14) 0.0113(13) 0.0244(15) -0.0013(11) -0.0018(11) 0.0001(11)
C24 0.0210(15) 0.0142(14) 0.0241(15) -0.0011(11) 0.0031(12) -0.0001(11)
C25 0.0206(15) 0.0173(14) 0.0248(15) 0.0009(11) 0.0024(12) -0.0023(11)
C26 0.0252(16) 0.0243(16) 0.0306(17) 0.0018(13) 0.0080(13) -0.0006(13)
C27 0.0286(17) 0.0236(16) 0.0265(16) 0.0048(12) 0.0030(13) -0.0018(13)
C28 0.0167(14) 0.0180(15) 0.0327(17) 0.0012(12) -0.0001(12) -0.0008(11)
C29 0.0189(15) 0.0209(15) 0.0334(17) 0.0014(12) -0.0071(13) -0.0009(12)
C30 0.0264(16) 0.0216(15) 0.0204(15) 0.0023(12) -0.0009(12) -0.0018(12)
C31 0.0197(15) 0.0144(13) 0.0222(14) 0.0016(11) 0.0014(11) -0.0008(11)
C32 0.0183(15) 0.0263(16) 0.0211(15) -0.0002(12) -0.0002(12) -0.0013(12)
C33 0.0277(17) 0.0337(18) 0.0238(16) 0.0027(13) 0.0043(13) -0.0011(14)
C34 0.0281(17) 0.0358(19) 0.0297(17) -0.0008(14) 0.0049(14) 0.0080(15)
C35 0.0251(16) 0.0173(15) 0.0304(17) 0.0042(12) -0.0030(13) 0.0029(12)
C36 0.0254(16) 0.0168(14) 0.0284(16) -0.0002(12) 0.0031(13) 0.0041(12)
C37 0.0259(16) 0.0199(15) 0.0249(16) 0.0024(12) 0.0038(12) -0.0019(12)
C38 0.0293(17) 0.0210(16) 0.0230(15) 0.0047(12) 0.0054(13) 0.0035(13)
C39 0.0306(18) 0.0343(19) 0.0347(19) 0.0064(15) 0.0154(15) 0.0047(15)
C40 0.0401(19) 0.0162(15) 0.0185(14) 0.0025(11) 0.0045(13) 0.0054(13)
C41 0.0330(18) 0.0180(15) 0.0246(16) 0.0033(11) -0.0075(13) -0.0009(12)
C42 0.0202(16) 0.0220(16) 0.052(2) 0.0076(15) -0.0012(15) 0.0004(13)
C43 0.0256(18) 0.036(2) 0.068(3) -0.0052(19) 0.0146(18) 0.0034(15)
C44 0.0252(19) 0.033(2) 0.070(3) 0.0139(18) -0.0146(18) -0.0041(15)
C45 0.0211(16) 0.0335(18) 0.0311(17) 0.0028(14) 0.0026(13) -0.0028(14)

loop_
_atom_type_symbol
_atom_type_description
_atom_type_scat_dispersion_real
_atom_type_scat_dispersion_imag
_atom_type_scat_source
C C 0.0033 0.0016 'International Tables Vol C Tables 4.2.6.8 and 6.1.1.4'
H H 0.0000 0.0000 'International Tables Vol C Tables 4.2.6.8 and 6.1.1.4'
N N 0.0061 0.0033 'International Tables Vol C Tables 4.2.6.8 and 6.1.1.4'
O O 0.0106 0.0060 'International Tables Vol C Tables 4.2.6.8 and 6.1.1.4'
F F 0.0171 0.0103 'International Tables Vol C Tables 4.2.6.8 and 6.1.1.4'
S S 0.1246 0.1234 'International Tables Vol C Tables 4.2.6.8 and 6.1.1.4'
Os Os -1.2165 7.6030 'International Tables Vol C Tables 4.2.6.8 and 6.1.1.4'

loop_
_geom_angle_atom_site_label_1
_geom_angle_atom_site_label_2
_geom_angle_atom_site_label_3
_geom_angle
C8 Os N1 91.78(10)
C8 Os O1 90.51(9)
N1 Os O1 60.31(9)
C8 Os C37 130.94(11)
N1 Os C37 97.27(11)
O1 Os C37 135.28(9)
C8 Os C40 91.23(11)
N1 Os C40 161.31(12)
O1 Os C40 138.11(10)
C37 Os C40 67.18(11)
C8 Os C41 109.37(11)
N1 Os C41 154.17(11)
O1 Os C41 103.57(10)
C37 Os C41 80.27(11)
C40 Os C41 37.52(12)
C8 Os C35 144.92(11)
N1 Os C35 117.17(11)
O1 Os C35 87.70(10)
C37 Os C35 67.96(11)
C40 Os C35 67.92(12)
C41 Os C35 38.05(11)
C8 Os C38 99.77(11)
N1 Os C38 123.93(11)
O1 Os C38 168.49(9)
C37 Os C38 37.53(11)
C40 Os C38 37.44(11)
C41 Os C38 68.22(12)
C35 Os C38 80.92(11)
C8 Os C36 167.34(11)
N1 Os C36 95.09(10)
O1 Os C36 102.13(9)
C37 Os C36 37.52(11)
C40 Os C36 78.93(11)
C41 Os C36 67.24(11)
C35 Os C36 37.04(11)
C38 Os C36 67.58(11)
C8 Os C1 93.46(10)
N1 Os C1 30.36(10)
O1 Os C1 30.08(8)
C37 Os C1 117.44(10)
C40 Os C1 167.22(11)
C41 Os C1 129.84(11)
C35 Os C1 102.02(11)
C38 Os C1 152.01(11)
C36 Os C1 97.85(10)
O2 S1 O3 115.49(14)
O2 S1 O4 114.91(14)
O3 S1 O4 115.22(14)
O2 S1 C45 102.80(15)
O3 S1 C45 103.34(15)
O4 S1 C45 102.40(15)
C1 N1 Os 94.4(2)
C1 N1 H1 125(2)
Os N1 H1 140(2)
C8 N2 C9 111.2(2)
C8 N2 C11 128.8(2)
C9 N2 C11 117.6(2)
C8 N3 C10 111.9(2)
C8 N3 C23 126.7(2)
C10 N3 C23 121.1(2)
C1 O1 Os 92.92(17)
O1 C1 N1 111.8(3)
O1 C1 C2 119.3(3)
N1 C1 C2 128.8(3)
O1 C1 Os 57.00(14)
N1 C1 Os 55.20(16)
C2 C1 Os 171.6(2)
C7 C2 C3 119.8(3)
C7 C2 C1 118.6(3)
C3 C2 C1 121.6(3)
C4 C3 C2 119.3(3)
C4 C3 H3 120.3
C2 C3 H3 120.3
C5 C4 C3 121.2(3)
C5 C4 H4 119.4
C3 C4 H4 119.4
C4 C5 C6 119.7(3)
C4 C5 H5 120.1
C6 C5 H5 120.1
C7 C6 C5 120.4(3)
C7 C6 H6 119.8
C5 C6 H6 119.8
C6 C7 C2 119.6(3)
C6 C7 H7 120.2
C2 C7 H7 120.2
N2 C8 N3 102.8(2)
N2 C8 Os 130.8(2)
N3 C8 Os 126.1(2)
C10 C9 N2 107.5(3)
C10 C9 H9 126.3
N2 C9 H9 126.3
C9 C10 N3 106.7(2)
C9 C10 H10 126.6
N3 C10 H10 126.6
C19 C11 C12 123.1(3)
C19 C11 N2 120.2(3)
C12 C11 N2 116.5(3)
C16 C12 C11 117.3(3)
C16 C12 C13 119.3(3)
C11 C12 C13 123.3(3)
C14 C13 C12 113.0(3)
C14 C13 C15 109.5(3)
C12 C13 C15 110.8(3)
C14 C13 H13 107.8
C12 C13 H13 107.8
C15 C13 H13 107.8
C13 C14 H14A 109.5
C13 C14 H14B 109.5
H14A C14 H14B 109.5
C13 C14 H14C 109.5
H14A C14 H14C 109.5
H14B C14 H14C 109.5
C13 C15 H15A 109.5
C13 C15 H15B 109.5
H15A C15 H15B 109.5
C13 C15 H15C 109.5
H15A C15 H15C 109.5
H15B C15 H15C 109.5
C17 C16 C12 121.2(3)
C17 C16 H16 119.4
C12 C16 H16 119.4
C16 C17 C18 120.1(3)
C16 C17 H17 120.0
C18 C17 H17 120.0
C17 C18 C19 121.5(3)
C17 C18 H18 119.3
C19 C18 H18 119.3
C11 C19 C18 116.9(3)
C11 C19 C20 122.3(3)
C18 C19 C20 120.7(3)
C19 C20 C22 111.2(3)
C19 C20 C21 112.7(3)
C22 C20 C21 110.1(3)
C19 C20 H20 107.6
C22 C20 H20 107.6
C21 C20 H20 107.6
C20 C21 H21A 109.5
C20 C21 H21B 109.5
H21A C21 H21B 109.5
C20 C21 H21C 109.5
H21A C21 H21C 109.5
H21B C21 H21C 109.5
C20 C22 H22A 109.5
C20 C22 H22B 109.5
H22A C22 H22B 109.5
C20 C22 H22C 109.5
H22A C22 H22C 109.5
H22B C22 H22C 109.5
C31 C23 C24 123.1(3)
C31 C23 N3 118.8(2)
C24 C23 N3 118.1(2)
C28 C24 C23 117.1(3)
C28 C24 C25 121.0(3)
C23 C24 C25 121.9(3)
C24 C25 C26 113.3(2)
C24 C25 C27 110.2(2)
C26 C25 C27 109.7(2)
C24 C25 H25 107.9
C26 C25 H25 107.9
C27 C25 H25 107.9
C25 C26 H26A 109.5
C25 C26 H26B 109.5
H26A C26 H26B 109.5
C25 C26 H26C 109.5
H26A C26 H26C 109.5
H26B C26 H26C 109.5
C25 C27 H27A 109.5
C25 C27 H27B 109.5
H27A C27 H27B 109.5
C25 C27 H27C 109.5
H27A C27 H27C 109.5
H27B C27 H27C 109.5
C29 C28 C24 121.1(3)
C29 C28 H28 119.4
C24 C28 H28 119.4
C28 C29 C30 120.4(3)
C28 C29 H29 119.8
C30 C29 H29 119.8
C29 C30 C31 121.3(3)
C29 C30 H30 119.4
C31 C30 H30 119.4
C23 C31 C30 116.7(3)
C23 C31 C32 123.8(3)
C30 C31 C32 119.4(3)
C31 C32 C33 113.6(2)
C31 C32 C34 110.2(2)
C33 C32 C34 108.3(2)
C31 C32 H32 108.2
C33 C32 H32 108.2
C34 C32 H32 108.2
C32 C33 H33A 109.5
C32 C33 H33B 109.5
H33A C33 H33B 109.5
C32 C33 H33C 109.5
H33A C33 H33C 109.5
H33B C33 H33C 109.5
C32 C34 H34A 109.5
C32 C34 H34B 109.5
H34A C34 H34B 109.5
C32 C34 H34C 109.5
H34A C34 H34C 109.5
H34B C34 H34C 109.5
C36 C35 C41 118.2(3)
C36 C35 C42 123.8(3)
C41 C35 C42 118.0(3)
C36 C35 Os 71.84(17)
C41 C35 Os 69.71(16)
C42 C35 Os 126.8(2)
C35 C36 C37 120.5(3)
C35 C36 Os 71.13(17)
C37 C36 Os 69.19(16)
C35 C36 H36 119.8
C37 C36 H36 119.8
Os C36 H36 133.1
C38 C37 C36 121.8(3)
C38 C37 Os 73.06(17)
C36 C37 Os 73.29(17)
C38 C37 H37 119.1
C36 C37 H37 119.1
Os C37 H37 126.5
C40 C38 C37 116.9(3)
C40 C38 C39 120.3(3)
C37 C38 C39 122.8(3)
C40 C38 Os 69.75(17)
C37 C38 Os 69.41(17)
C39 C38 Os 133.2(2)
C38 C39 H39A 109.5
C38 C39 H39B 109.5
H39A C39 H39B 109.5
C38 C39 H39C 109.5
H39A C39 H39C 109.5
H39B C39 H39C 109.5
C41 C40 C38 122.6(3)
C41 C40 Os 71.35(17)
C38 C40 Os 72.81(17)
C41 C40 H40 118.7
C38 C40 H40 118.7
Os C40 H40 129.8
C40 C41 C35 119.9(3)
C40 C41 Os 71.13(17)
C35 C41 Os 72.24(17)
C40 C41 H41 120.1
C35 C41 H41 120.1
Os C41 H41 128.9
C35 C42 C43 113.5(3)
C35 C42 C44 108.6(3)
C43 C42 C44 111.4(3)
C35 C42 H42 107.7
C43 C42 H42 107.7
C44 C42 H42 107.7
C42 C43 H43A 109.5
C42 C43 H43B 109.5
H43A C43 H43B 109.5
C42 C43 H43C 109.5
H43A C43 H43C 109.5
H43B C43 H43C 109.5
C42 C44 H44A 109.5
C42 C44 H44B 109.5
H44A C44 H44B 109.5
C42 C44 H44C 109.5
H44A C44 H44C 109.5
H44B C44 H44C 109.5
F3 C45 F2 107.8(3)
F3 C45 F1 107.2(3)
F2 C45 F1 107.0(3)
F3 C45 S1 112.1(2)
F2 C45 S1 111.7(2)
F1 C45 S1 110.8(2)

loop_
_geom_bond_atom_site_label_1
_geom_bond_atom_site_label_2
_geom_bond_distance
Os C8 2.105(3)
Os N1 2.105(3)
Os O1 2.1465(19)
Os C37 2.174(3)
Os C40 2.182(3)
Os C41 2.185(3)
Os C35 2.218(3)
Os C38 2.222(3)
Os C36 2.227(3)
Os C1 2.556(3)
S1 O2 1.437(2)
S1 O3 1.438(2)
S1 O4 1.445(2)
S1 C45 1.824(3)
F1 C45 1.339(4)
F2 C45 1.336(4)
F3 C45 1.330(4)
N1 C1 1.296(4)
N1 H1 0.84(4)
N2 C8 1.371(3)
N2 C9 1.396(3)
N2 C11 1.458(3)
N3 C8 1.380(4)
N3 C10 1.386(3)
N3 C23 1.454(3)
O1 C1 1.283(4)
C1 C2 1.490(4)
C2 C7 1.398(4)
C2 C3 1.401(5)
C3 C4 1.379(5)
C3 H3 0.9500
C4 C5 1.376(5)
C4 H4 0.9500
C5 C6 1.388(5)
C5 H5 0.9500
C6 C7 1.387(5)
C6 H6 0.9500
C7 H7 0.9500
C9 C10 1.332(4)
C9 H9 0.9500
C10 H10 0.9500
C11 C19 1.398(4)
C11 C12 1.402(4)
C12 C16 1.398(4)
C12 C13 1.530(4)
C13 C14 1.527(4)
C13 C15 1.532(4)
C13 H13 1.0000
C14 H14A 0.9800
C14 H14B 0.9800
C14 H14C 0.9800
C15 H15A 0.9800
C15 H15B 0.9800
C15 H15C 0.9800
C16 C17 1.380(5)
C16 H16 0.9500
C17 C18 1.385(5)
C17 H17 0.9500
C18 C19 1.402(4)
C18 H18 0.9500
C19 C20 1.509(4)
C20 C22 1.525(5)
C20 C21 1.528(4)
C20 H20 1.0000
C21 H21A 0.9800
C21 H21B 0.9800
C21 H21C 0.9800
C22 H22A 0.9800
C22 H22B 0.9800
C22 H22C 0.9800
C23 C31 1.396(4)
C23 C24 1.410(4)
C24 C28 1.394(4)
C24 C25 1.519(4)
C25 C26 1.532(4)
C25 C27 1.549(4)
C25 H25 1.0000
C26 H26A 0.9800
C26 H26B 0.9800
C26 H26C 0.9800
C27 H27A 0.9800
C27 H27B 0.9800
C27 H27C 0.9800
C28 C29 1.378(4)
C28 H28 0.9500
C29 C30 1.383(4)
C29 H29 0.9500
C30 C31 1.402(4)
C30 H30 0.9500
C31 C32 1.524(4)
C32 C33 1.537(4)
C32 C34 1.538(4)
C32 H32 1.0000
C33 H33A 0.9800
C33 H33B 0.9800
C33 H33C 0.9800
C34 H34A 0.9800
C34 H34B 0.9800
C34 H34C 0.9800
C35 C36 1.412(4)
C35 C41 1.435(4)
C35 C42 1.512(4)
C36 C37 1.416(4)
C36 H36 0.9500
C37 C38 1.415(4)
C37 H37 0.9500
C38 C40 1.414(4)
C38 C39 1.508(4)
C39 H39A 0.9800
C39 H39B 0.9800
C39 H39C 0.9800
C40 C41 1.404(5)
C40 H40 0.9500
C41 H41 0.9500
C42 C43 1.519(5)
C42 C44 1.541(5)
C42 H42 1.0000
C43 H43A 0.9800
C43 H43B 0.9800
C43 H43C 0.9800
C44 H44A 0.9800
C44 H44B 0.9800
C44 H44C 0.9800
